data_7708970
loop_
_publ_author_name
'Schneider, Christian'
'Guggolz, Lukas'
'Werncke, C. Gunnar'

_publ_section_title
;
 High-spin carbonyl complexes of iron(I) and cobalt(I).
;
_journal_issue 1
_journal_name_full 'Dalton transactions (Cambridge, England : 2003)'
_journal_page_first 179
_journal_page_last 184
_journal_paper_doi 10.1039/d1dt03924e
_journal_volume 51
_journal_year 2021
_chemical_formula_moiety '1(C4 Co1 O4), 1(C12 H24 K1 O6)'
_chemical_formula_sum 'C16 H24 Co K O10'
_chemical_formula_weight 474.43
_space_group_crystal_system trigonal
_space_group_IT_number 146
_space_group_name_Hall 'R 3'
_space_group_name_H-M_alt 'R 3 :H'
_atom_sites_solution_hydrogens geom
_atom_sites_solution_primary direct
_audit_creation_date 2021-06-30
_audit_creation_method
;
FinalCif V85 by Daniel Kratzert, Freiburg 2021,
https://github.com/dkratzert/FinalCif
;
_audit_update_record
;
2021-07-01 deposited with the CCDC.	2021-11-30 downloaded from the CCDC.
;
_cell_angle_alpha 90
_cell_angle_beta 90
_cell_angle_gamma 120
_cell_formula_units_Z 3
_cell_length_a 13.8148(9)
_cell_length_b 13.8148(9)
_cell_length_c 9.9198(7)
_cell_measurement_reflns_used 6189
_cell_measurement_temperature 100.0
_cell_measurement_theta_max 25.76
_cell_measurement_theta_min 2.67
_cell_volume 1639.54(19)
_computing_cell_refinement 'SAINT V8.38A (?, 2016)'
_computing_data_reduction 'SAINT V8.38A (?, 2016)'
_computing_molecular_graphics 'Olex2 (Dolomanov et al., 2009)'
_computing_publication_material 'Olex2 (Dolomanov et al., 2009)'
_computing_structure_refinement 'XL (Sheldrick, 2008)'
_computing_structure_solution 'ShelXT (Sheldrick, 2015)'
_diffrn_ambient_temperature 100.0
_diffrn_detector 'Bruker APEX2 area detector'
_diffrn_detector_area_resol_mean 7.9
_diffrn_detector_type 'CCD area detector'
_diffrn_measured_fraction_theta_full 1.000
_diffrn_measured_fraction_theta_max 1.000
_diffrn_measurement_device 'three-circle diffractometer'
_diffrn_measurement_device_type 'Bruker Quest D8'
_diffrn_measurement_method '\w and \f scans'
_diffrn_radiation_monochromator 'mirror optics'
_diffrn_radiation_probe x-ray
_diffrn_radiation_type MoK\a
_diffrn_radiation_wavelength 0.71073
_diffrn_reflns_av_R_equivalents 0.0677
_diffrn_reflns_av_unetI/netI 0.0475
_diffrn_reflns_Laue_measured_fraction_full 1.000
_diffrn_reflns_Laue_measured_fraction_max 1.000
_diffrn_reflns_limit_h_max 17
_diffrn_reflns_limit_h_min -17
_diffrn_reflns_limit_k_max 17
_diffrn_reflns_limit_k_min -17
_diffrn_reflns_limit_l_max 12
_diffrn_reflns_limit_l_min -12
_diffrn_reflns_number 10135
_diffrn_reflns_point_group_measured_fraction_full 1.000
_diffrn_reflns_point_group_measured_fraction_max 1.000
_diffrn_reflns_theta_full 25.242
_diffrn_reflns_theta_max 27.109
_diffrn_reflns_theta_min 2.667
_diffrn_source 'microfocus sealed X-ray tube'
_diffrn_source_type 'Incoatec I\ms'
_exptl_absorpt_coefficient_mu 1.022
_exptl_absorpt_correction_T_max 0.7455
_exptl_absorpt_correction_T_min 0.3557
_exptl_absorpt_correction_type multi-scan
_exptl_absorpt_process_details
'SADABS-2016/2 (Bruker,2016/2) was used for absorption correction. wR2(int) was 0.1746 before and 0.1028 after correction. The Ratio of minimum to maximum transmission is 0.4739. The \l/2 correction factor is Not present.'
_exptl_crystal_colour 'clear blue'
_exptl_crystal_colour_lustre clear
_exptl_crystal_colour_primary blue
_exptl_crystal_density_diffrn 1.441
_exptl_crystal_description block
_exptl_crystal_F_000 738
_exptl_crystal_size_max 0.306
_exptl_crystal_size_mid 0.216
_exptl_crystal_size_min 0.118
_refine_diff_density_max 0.468
_refine_diff_density_min -0.196
_refine_diff_density_rms 0.053
_refine_ls_abs_structure_details
;
 Refined as an inversion twin.
;
_refine_ls_abs_structure_Flack 0.40(3)
_refine_ls_extinction_method none
_refine_ls_goodness_of_fit_ref 1.068
_refine_ls_hydrogen_treatment constr
_refine_ls_matrix_type full
_refine_ls_number_parameters 86
_refine_ls_number_reflns 1617
_refine_ls_number_restraints 1
_refine_ls_restrained_S_all 1.067
_refine_ls_R_factor_all 0.0404
_refine_ls_R_factor_gt 0.0357
_refine_ls_shift/su_max 0.000
_refine_ls_shift/su_mean 0.000
_refine_ls_structure_factor_coef Fsqd
_refine_ls_weighting_details 'w=1/[\s^2^(Fo^2^)+(0.0390P)^2^+1.0084P] where P=(Fo^2^+2Fc^2^)/3'
_refine_ls_weighting_scheme calc
_refine_ls_wR_factor_gt 0.0779
_refine_ls_wR_factor_ref 0.0798
_reflns_Friedel_coverage 1.000
_reflns_Friedel_fraction_full 1.000
_reflns_Friedel_fraction_max 1.000
_reflns_number_gt 1507
_reflns_number_total 1617
_reflns_threshold_expression 'I > 2\s(I)'
_cod_data_source_file d1dt03924e3.cif
_cod_data_source_block K(18c6)_Co(CO)4_3
_cod_depositor_comments 'Adding full bibliography for 7708970--7708972.cif.'
_cod_original_cell_volume 1639.5(2)
_cod_original_sg_symbol_H-M 'R 3'
_cod_database_code 7708970
_shelx_shelxl_version_number 2016/6
_shelx_space_group_comment
;
The symmetry employed for this shelxl refinement is uniquely defined
by the following loop, which should always be used as a source of
symmetry information in preference to the above space-group names.
They are only intended as comments.
;
_shelx_estimated_absorpt_t_max 0.889
_shelx_estimated_absorpt_t_min 0.745
_olex2_refinement_description
;
1. Others
 Fixed U13: Co1(0) K1(0) O1(0) C1(0)
 Fixed U23: Co1(0) K1(0) O1(0) C1(0)
 Fixed Uiso: H00A(0.024) H00B(0.024) H00C(0.024) H00D(0.024) H00E(0.023)
 H00F(0.023) H00G(0.025) H00H(0.025)
 Fixed X: Co1(0.333333) K1(0.333333) H00A(0.021528) H00B(-0.043566)
 H00C(0.337902) H00D(0.313905) H00E(-0.002823) H00F(0.087222) O1(0.333333)
 H00G(0.122563) H00H(0.144516) C1(0.333333)
 Fixed Y: Co1(0.666667) K1(0.666667) H00A(0.549916) H00B(0.496441)
 H00C(0.427681) H00D(0.331638) H00E(0.352531) H00F(0.414589) O1(0.666667)
 H00G(0.287419) H00H(0.364375) C1(0.666667)
 Fixed Z: H00A(0.914657) H00B(0.776121) H00C(0.661507) H00D(0.769344)
 H00E(0.825888) H00F(0.94356) H00G(0.816992) H00H(0.686533)
;
_olex2_submission_special_instructions 'No special instructions were received'

loop_
_space_group_symop_operation_xyz
'x, y, z'
'-y, x-y, z'
'-x+y, -x, z'
'x+2/3, y+1/3, z+1/3'
'-y+2/3, x-y+1/3, z+1/3'
'-x+y+2/3, -x+1/3, z+1/3'
'x+1/3, y+2/3, z+2/3'
'-y+1/3, x-y+2/3, z+2/3'
'-x+y+1/3, -x+2/3, z+2/3'

loop_
_atom_site_label
_atom_site_type_symbol
_atom_site_fract_x
_atom_site_fract_y
_atom_site_fract_z
_atom_site_U_iso_or_equiv
_atom_site_adp_type
_atom_site_occupancy
_atom_site_site_symmetry_order
_atom_site_calc_flag
_atom_site_refinement_flags_posn
_atom_site_refinement_flags_adp
_atom_site_refinement_flags_occupancy
_atom_site_disorder_assembly
_atom_site_disorder_group
Co1 Co 0.333333 0.666667 0.24709(7) 0.0197(3) Uani 1 3 d S T P . .
K1 K 0.333333 0.666667 0.83117(14) 0.0194(3) Uani 1 3 d S T P . .
O003 O 0.2614(2) 0.4358(2) 0.8281(2) 0.0169(6) Uani 1 1 d . . . . .
O004 O 0.1078(2) 0.5118(2) 0.7849(3) 0.0180(6) Uani 1 1 d . . . . .
O2 O 0.4405(2) 0.5428(3) 0.1533(3) 0.0273(7) Uani 1 1 d . . . . .
C006 C 0.0304(3) 0.5484(3) 0.8158(4) 0.0196(8) Uani 1 1 d . . . . .
H00A H 0.021528 0.549916 0.914657 0.024 Uiso 1 1 calc R . . . .
H00B H -0.043566 0.496441 0.776121 0.024 Uiso 1 1 calc R . . . .
C007 C 0.3376(3) 0.4117(3) 0.7589(4) 0.0199(8) Uani 1 1 d . . . . .
H00C H 0.337902 0.427681 0.661507 0.024 Uiso 1 1 calc R . . . .
H00D H 0.313905 0.331638 0.769344 0.024 Uiso 1 1 calc R . . . .
C008 C 0.0768(3) 0.4064(3) 0.8446(4) 0.0193(8) Uani 1 1 d . . . . .
H00E H -0.002823 0.352531 0.825888 0.023 Uiso 1 1 calc R . . . .
H00F H 0.087222 0.414589 0.943560 0.023 Uiso 1 1 calc R . . . .
O1 O 0.333333 0.666667 0.5422(8) 0.0582(17) Uani 1 3 d S T P . .
C2 C 0.3982(3) 0.5916(3) 0.1902(4) 0.0203(8) Uani 1 1 d . . . . .
C00B C 0.1489(3) 0.3648(3) 0.7862(4) 0.0211(9) Uani 1 1 d . . . . .
H00G H 0.122563 0.287419 0.816992 0.025 Uiso 1 1 calc R . . . .
H00H H 0.144516 0.364375 0.686533 0.025 Uiso 1 1 calc R . . . .
C1 C 0.333333 0.666667 0.4269(8) 0.0351(19) Uani 1 3 d S T P . .

loop_
_atom_site_aniso_label
_atom_site_aniso_U_11
_atom_site_aniso_U_22
_atom_site_aniso_U_33
_atom_site_aniso_U_23
_atom_site_aniso_U_13
_atom_site_aniso_U_12
Co1 0.0204(3) 0.0204(3) 0.0185(4) 0.000 0.000 0.01019(17)
K1 0.0149(5) 0.0149(5) 0.0283(8) 0.000 0.000 0.0074(2)
O003 0.0162(14) 0.0166(13) 0.0180(13) -0.0036(10) -0.0007(10) 0.0083(11)
O004 0.0137(13) 0.0175(14) 0.0220(13) 0.0024(10) 0.0023(10) 0.0073(11)
O2 0.0259(17) 0.0292(17) 0.0314(16) -0.0035(13) -0.0005(13) 0.0173(14)
C006 0.0123(19) 0.024(2) 0.0221(19) -0.0054(16) -0.0029(15) 0.0084(17)
C007 0.027(2) 0.0164(19) 0.0194(19) -0.0013(14) 0.0039(15) 0.0129(17)
C008 0.015(2) 0.0172(19) 0.0195(19) 0.0009(15) -0.0020(15) 0.0033(16)
O1 0.076(3) 0.076(3) 0.022(3) 0.000 0.000 0.0381(14)
C2 0.0163(19) 0.020(2) 0.0189(18) 0.0015(15) -0.0013(15) 0.0054(17)
C00B 0.022(2) 0.0150(19) 0.023(2) -0.0025(15) -0.0048(15) 0.0071(17)
C1 0.040(3) 0.040(3) 0.025(5) 0.000 0.000 0.0200(16)

loop_
_atom_type_symbol
_atom_type_description
_atom_type_scat_dispersion_real
_atom_type_scat_dispersion_imag
_atom_type_scat_source
C C 0.0033 0.0016 'International Tables Vol C Tables 4.2.6.8 and 6.1.1.4'
H H 0.0000 0.0000 'International Tables Vol C Tables 4.2.6.8 and 6.1.1.4'
Co Co 0.3494 0.9721 'International Tables Vol C Tables 4.2.6.8 and 6.1.1.4'
K K 0.2009 0.2494 'International Tables Vol C Tables 4.2.6.8 and 6.1.1.4'
O O 0.0106 0.0060 'International Tables Vol C Tables 4.2.6.8 and 6.1.1.4'

loop_
_geom_angle_atom_site_label_1
_geom_angle_atom_site_label_2
_geom_angle_atom_site_label_3
_geom_angle
_geom_angle_site_symmetry_1
_geom_angle_site_symmetry_3
_geom_angle_publ_flag
C2 Co1 C2 110.32(12) 3_565 2_665 ?
C2 Co1 C2 110.32(12) 3_565 . ?
C2 Co1 C2 110.32(12) 2_665 . ?
C2 Co1 C1 108.60(12) . . ?
C2 Co1 C1 108.61(12) 3_565 . ?
C2 Co1 C1 108.61(12) 2_665 . ?
O003 K1 O003 119.990(2) 2_665 . ?
O003 K1 O003 119.987(3) 3_565 2_665 ?
O003 K1 O003 119.989(3) 3_565 . ?
O004 K1 O003 60.45(8) . . ?
O004 K1 O003 60.22(8) 2_665 . ?
O004 K1 O003 169.95(9) 2_665 3_565 ?
O004 K1 O003 169.95(9) 3_565 . ?
O004 K1 O003 60.22(8) . 3_565 ?
O004 K1 O003 169.95(9) . 2_665 ?
O004 K1 O003 60.45(8) 2_665 2_665 ?
O004 K1 O003 60.45(8) 3_565 3_565 ?
O004 K1 O003 60.22(8) 3_565 2_665 ?
O004 K1 O004 117.37(3) . 2_665 ?
O004 K1 O004 117.37(3) 3_565 2_665 ?
O004 K1 O004 117.37(3) 3_565 . ?
C007 O003 K1 112.5(2) . . ?
C00B O003 K1 115.3(2) . . ?
C00B O003 C007 112.1(3) . . ?
C006 O004 K1 116.1(2) . . ?
C006 O004 C008 112.2(3) . . ?
C008 O004 K1 111.3(2) . . ?
O004 C006 C007 108.3(3) . 3_565 ?
O003 C007 C006 109.2(3) . 2_665 ?
O004 C008 C00B 108.3(3) . . ?
O1 O1 C1 90.0(12) 2_665 . ?
O1 O1 C1 90.0(12) 3_565 . ?
O2 C2 Co1 179.9(4) . . ?
O003 C00B C008 109.3(3) . . ?
O1 C1 Co1 180.0 . . ?
O1 C1 Co1 180.0 2_665 . ?
O1 C1 Co1 180.0 3_565 . ?
O1 C1 O1 0.000(3) 3_565 . ?
O1 C1 O1 0.000(3) 3_565 2_665 ?
O1 C1 O1 0.000(2) 2_665 . ?

loop_
_geom_bond_atom_site_label_1
_geom_bond_atom_site_label_2
_geom_bond_distance
_geom_bond_site_symmetry_2
_geom_bond_publ_flag
Co1 C2 1.767(4) 3_565 ?
Co1 C2 1.767(4) . ?
Co1 C2 1.767(4) 2_665 ?
Co1 C1 1.784(8) . ?
K1 O003 2.827(3) 2_665 ?
K1 O003 2.827(3) 3_565 ?
K1 O003 2.827(3) . ?
K1 O004 2.798(3) . ?
K1 O004 2.798(3) 3_565 ?
K1 O004 2.798(3) 2_665 ?
O003 C007 1.429(5) . ?
O003 C00B 1.423(5) . ?
O004 C006 1.426(5) . ?
O004 C008 1.426(5) . ?
O2 C2 1.151(5) . ?
C006 C007 1.488(5) 3_565 ?
C008 C00B 1.494(5) . ?
O1 O1 0.000(15) 3_565 ?
O1 O1 0.000(15) 2_665 ?
O1 C1 1.144(10) . ?

loop_
_twin_individual_id
_twin_individual_mass_fraction_refined
1 0.60(3)
2 0.40(3)
